data_4327247
loop_
_publ_author_name
'D. Amilan Jose'
'D. Krishna Kumar'
'Bishwajit Ganguly'
'Amitava Das'

_publ_section_title
;
 Rugby-Ball-Shaped Sulfate-Water-Sulfate Adduct Encapsulated in a Neutral
 Molecular Receptor Capsule
;
_journal_name_full 'Inorganic Chemistry'
_journal_page_first 5817
_journal_page_last 5819
_journal_paper_doi 10.1021/ic062466+
_journal_volume 46
_journal_year 2007
_chemical_formula_sum 'C25.5 H40.53 N5.75 O7.25 S0.5'
_chemical_formula_weight 559.70
_chemical_name_systematic
; 
 ? 
;
_space_group_IT_number 155
_symmetry_cell_setting trigonal
_symmetry_space_group_name_Hall 'R 3 2"'
_symmetry_space_group_name_H-M 'R 3 2 :H'
_atom_sites_solution_hydrogens geom
_atom_sites_solution_primary direct
_atom_sites_solution_secondary difmap
_audit_creation_method SHELXL-97
_cell_angle_alpha 90.00
_cell_angle_beta 90.00
_cell_angle_gamma 120.00
_cell_formula_units_Z 12
_cell_length_a 17.230(10)
_cell_length_b 17.230(10)
_cell_length_c 39.99(5)
_cell_measurement_temperature 100(2)
_cell_volume 10281(15)
_computing_cell_refinement 'BRUKER AXS SMART 3'
_computing_data_collection 'BRUKER AXS SMART 3'
_computing_data_reduction 'BRUKER AXS SAINT'
_computing_molecular_graphics 'BRUKER SHELXLTL'
_computing_publication_material 'MERCURY 1.4'
_computing_structure_refinement 'SHELXL-97 (Sheldrick, 1997)'
_computing_structure_solution 'SHELXS-97 (Sheldrick, 1990)'
_diffrn_ambient_temperature 100(2)
_diffrn_detector_area_resol_mean 0.3
_diffrn_measured_fraction_theta_full 0.960
_diffrn_measured_fraction_theta_max 0.960
_diffrn_measurement_device_type 'BRUKER SMART CCD AREA DETECTOR'
_diffrn_measurement_method 'PHI-OMEGA SCAN'
_diffrn_radiation_monochromator graphite
_diffrn_radiation_source 'fine-focus sealed tube'
_diffrn_radiation_type MoK\a
_diffrn_radiation_wavelength 0.71073
_diffrn_reflns_av_R_equivalents 0.0473
_diffrn_reflns_av_sigmaI/netI 0.0463
_diffrn_reflns_limit_h_max 22
_diffrn_reflns_limit_h_min -22
_diffrn_reflns_limit_k_max 22
_diffrn_reflns_limit_k_min -22
_diffrn_reflns_limit_l_max 52
_diffrn_reflns_limit_l_min -51
_diffrn_reflns_number 29554
_diffrn_reflns_theta_full 28.59
_diffrn_reflns_theta_max 28.59
_diffrn_reflns_theta_min 1.46
_exptl_absorpt_coefficient_mu 0.109
_exptl_absorpt_correction_T_max 0.9967
_exptl_absorpt_correction_T_min 0.9702
_exptl_absorpt_correction_type multi-scan
_exptl_absorpt_process_details SADABS
_exptl_crystal_colour COLORLESS
_exptl_crystal_density_diffrn 1.085
_exptl_crystal_description PLATE
_exptl_crystal_F_000 3597
_exptl_crystal_size_max 0.28
_exptl_crystal_size_mid 0.08
_exptl_crystal_size_min 0.03
_refine_diff_density_max 0.512
_refine_diff_density_min -0.189
_refine_diff_density_rms 0.052
_refine_ls_abs_structure_details 'Flack H D (1983), Acta Cryst. A39, 876-881'
_refine_ls_abs_structure_Flack 0.11(12)
_refine_ls_extinction_method none
_refine_ls_goodness_of_fit_ref 0.923
_refine_ls_hydrogen_treatment mixed
_refine_ls_matrix_type full
_refine_ls_number_parameters 263
_refine_ls_number_reflns 5532
_refine_ls_number_restraints 3
_refine_ls_restrained_S_all 0.926
_refine_ls_R_factor_all 0.0878
_refine_ls_R_factor_gt 0.0624
_refine_ls_shift/su_max 0.008
_refine_ls_shift/su_mean 0.000
_refine_ls_structure_factor_coef Fsqd
_refine_ls_weighting_details 'calc w=1/[\s^2^(Fo^2^)+(0.1257P)^2^+0.0000P] where P=(Fo^2^+2Fc^2^)/3'
_refine_ls_weighting_scheme calc
_refine_ls_wR_factor_gt 0.1633
_refine_ls_wR_factor_ref 0.1770
_reflns_number_gt 3885
_reflns_number_total 5532
_reflns_threshold_expression >2sigma(I)
_cod_data_source_file ic0624662Bsi20061223_050708_3.cif
_cod_data_source_block adduct
_cod_original_cell_volume 10282(15)
_cod_original_sg_symbol_H-M 'R 3 2'
_cod_original_formula_sum 'C25.50 H40.53 N5.75 O7.25 S0.50'
_cod_database_code 4327247

loop_
_symmetry_equiv_pos_as_xyz
'x, y, z'
'-y, x-y, z'
'-x+y, -x, z'
'y, x, -z'
'x-y, -y, -z'
'-x, -x+y, -z'
'x+2/3, y+1/3, z+1/3'
'-y+2/3, x-y+1/3, z+1/3'
'-x+y+2/3, -x+1/3, z+1/3'
'y+2/3, x+1/3, -z+1/3'
'x-y+2/3, -y+1/3, -z+1/3'
'-x+2/3, -x+y+1/3, -z+1/3'
'x+1/3, y+2/3, z+2/3'
'-y+1/3, x-y+2/3, z+2/3'
'-x+y+1/3, -x+2/3, z+2/3'
'y+1/3, x+2/3, -z+2/3'
'x-y+1/3, -y+2/3, -z+2/3'
'-x+1/3, -x+y+2/3, -z+2/3'

loop_
_atom_site_label
_atom_site_type_symbol
_atom_site_fract_x
_atom_site_fract_y
_atom_site_fract_z
_atom_site_U_iso_or_equiv
_atom_site_adp_type
_atom_site_occupancy
_atom_site_symmetry_multiplicity
_atom_site_calc_flag
_atom_site_refinement_flags
_atom_site_disorder_assembly
_atom_site_disorder_group
S1 S 1.0000 1.0000 0.07400(2) 0.0314(2) Uani 1 3 d S . .
O1S O 0.90802(11) 0.93947(11) 0.06218(4) 0.0367(4) Uani 1 1 d . . .
O2S O 1.0000 1.0000 0.11109(6) 0.0438(7) Uani 1 3 d S . .
O3W O 0.85799(16) 0.85799(16) 0.0000 0.0439(6) Uani 1 2 d S . .
H3W H 0.870(3) 0.885(2) 0.0151(8) 0.071(12) Uiso 1 1 d . . .
N1 N 1.0000 1.0000 0.19726(9) 0.0527(9) Uani 1 3 d S . .
C2 C 0.9066(2) 0.9545(2) 0.20805(6) 0.0581(7) Uani 1 1 d . . .
H2A H 0.9027 0.9753 0.2307 0.055(8) Uiso 1 1 calc R . .
H2B H 0.8835 0.8892 0.2091 0.044(7) Uiso 1 1 calc R . .
C3 C 0.8489(2) 0.9734(2) 0.18385(7) 0.0554(7) Uani 1 1 d . . .
H3A H 0.7883 0.9496 0.1935 0.082(11) Uiso 1 1 calc R . .
H3B H 0.8757 1.0389 0.1811 0.054(8) Uiso 1 1 calc R . .
N4 N 0.84179(17) 0.93300(17) 0.15158(5) 0.0514(6) Uani 1 1 d . . .
H4 H 0.8867 0.9593 0.1374 0.056(9) Uiso 1 1 calc R . .
C5 C 0.7684(2) 0.8563(2) 0.14250(6) 0.0513(7) Uani 1 1 d . . .
O6 O 0.70231(16) 0.81550(15) 0.16050(5) 0.0675(6) Uani 1 1 d . . .
N7 N 0.77248(16) 0.82803(16) 0.11066(5) 0.0533(6) Uani 1 1 d . . .
H7 H 0.8165 0.8667 0.0979 0.048(8) Uiso 1 1 calc R . .
C8 C 0.7144(2) 0.7447(2) 0.09641(7) 0.0544(7) Uani 1 1 d . . .
C9 C 0.6478(2) 0.6716(2) 0.11388(8) 0.0705(10) Uani 1 1 d . . .
H9 H 0.6374 0.6783 0.1367 0.065(9) Uiso 1 1 calc R . .
C10 C 0.5972(2) 0.5903(2) 0.09862(9) 0.0740(10) Uani 1 1 d . . .
H10 H 0.5532 0.5404 0.1109 0.049(8) Uiso 1 1 calc R . .
C11 C 0.6107(2) 0.5818(2) 0.06527(9) 0.0683(10) Uani 1 1 d . . .
C12 C 0.6768(2) 0.6529(2) 0.04725(8) 0.0610(8) Uani 1 1 d . . .
H12 H 0.6864 0.6457 0.0243 0.056(8) Uiso 1 1 calc R . .
C13 C 0.7279(2) 0.73311(19) 0.06270(7) 0.0532(7) Uani 1 1 d . . .
H13 H 0.7733 0.7819 0.0504 0.043(7) Uiso 1 1 calc R . .
N14 N 0.5564(2) 0.4953(2) 0.04876(9) 0.0899(11) Uani 1 1 d . . .
O15 O 0.4968(2) 0.4339(2) 0.06481(8) 0.1093(12) Uani 1 1 d . . .
O16 O 0.5711(3) 0.4875(2) 0.02053(9) 0.1308(16) Uani 1 1 d . . .
N17 N 1.0000 0.71456(17) 0.0000 0.0590(9) Uani 1 2 d S . .
C18 C 0.9754(3) 0.7550(2) 0.02892(9) 0.0623(8) Uani 1 1 d . . .
H18A H 1.0300 0.8099 0.0364 0.075 Uiso 1 1 calc R . .
H18B H 0.9323 0.7729 0.0208 0.075 Uiso 1 1 calc R . .
C19 C 0.9347(3) 0.6934(2) 0.05869(10) 0.0758(10) Uani 1 1 d . . .
H19A H 0.9711 0.6654 0.0644 0.067(10) Uiso 1 1 calc R . .
H19B H 0.8734 0.6451 0.0531 0.047(8) Uiso 1 1 calc R . .
C20 C 0.9314(3) 0.7468(2) 0.08865(9) 0.0759(11) Uani 1 1 d . . .
H20A H 0.9932 0.7893 0.0961 0.15(2) Uiso 1 1 calc R . .
H20B H 0.9030 0.7820 0.0818 0.068(9) Uiso 1 1 calc R . .
C21 C 0.8793(4) 0.6862(3) 0.11743(11) 0.1162(19) Uani 1 1 d . . .
H21A H 0.8218 0.6376 0.1092 0.174 Uiso 1 1 calc R . .
H21B H 0.8685 0.7209 0.1343 0.174 Uiso 1 1 calc R . .
H21C H 0.9138 0.6609 0.1274 0.174 Uiso 1 1 calc R . .
C22 C 0.9237(2) 0.6232(2) -0.00974(10) 0.0701(10) Uani 1 1 d . . .
H13A H 0.9446 0.5995 -0.0281 0.054(8) Uiso 1 1 calc R . .
H13B H 0.9096 0.5825 0.0096 0.068(10) Uiso 1 1 calc R . .
C23 C 0.8382(3) 0.6196(3) -0.02089(19) 0.1085(18) Uani 1 1 d . B .
H23A H 0.8459 0.6449 -0.0437 0.30(6) Uiso 1 1 calc R . .
H23B H 0.8235 0.6555 -0.0056 0.16(2) Uiso 1 1 calc R . .
C24 C 0.7602(4) 0.5192(5) -0.0208(3) 0.199(4) Uani 1 1 d D . .
H24A H 0.7778 0.4828 -0.0346 0.239 Uiso 1 1 calc R A 1
H24B H 0.7059 0.5154 -0.0308 0.239 Uiso 1 1 calc R A 1
C25A C 0.7381(19) 0.4798(16) 0.0162(4) 0.166(8) Uiso 0.34 1 d PD B 1
H25A H 0.6738 0.4368 0.0181 0.249 Uiso 0.34 1 calc PR B 1
H25B H 0.7548 0.5287 0.0322 0.249 Uiso 0.34 1 calc PR B 1
H25C H 0.7721 0.4494 0.0211 0.249 Uiso 0.34 1 calc PR B 1
C25B C 0.7836(14) 0.4794(13) -0.0519(4) 0.159(6) Uiso 0.43 1 d PD B 2
C25C C 0.770(2) 0.499(2) -0.0846(8) 0.151(10) Uiso 0.23 1 d P B 2

loop_
_atom_site_aniso_label
_atom_site_aniso_U_11
_atom_site_aniso_U_22
_atom_site_aniso_U_33
_atom_site_aniso_U_23
_atom_site_aniso_U_13
_atom_site_aniso_U_12
S1 0.0360(3) 0.0360(3) 0.0223(4) 0.000 0.000 0.01801(16)
O1S 0.0380(9) 0.0443(10) 0.0262(7) 0.0036(6) 0.0022(6) 0.0194(8)
O2S 0.0513(10) 0.0513(10) 0.0288(13) 0.000 0.000 0.0257(5)
O3W 0.0458(11) 0.0458(11) 0.0325(14) 0.0008(6) -0.0008(6) 0.0171(13)
N1 0.0634(15) 0.0634(15) 0.0313(17) 0.000 0.000 0.0317(7)
C2 0.0716(19) 0.068(2) 0.0337(12) 0.0044(14) 0.0080(12) 0.0339(18)
C3 0.0616(19) 0.069(2) 0.0386(14) 0.0039(13) 0.0113(13) 0.0348(16)
N4 0.0582(14) 0.0556(14) 0.0373(11) 0.0071(10) 0.0081(10) 0.0261(12)
C5 0.0541(16) 0.0609(17) 0.0358(13) 0.0154(12) 0.0085(12) 0.0265(14)
O6 0.0675(14) 0.0671(13) 0.0472(11) 0.0113(10) 0.0191(10) 0.0182(11)
N7 0.0529(14) 0.0465(13) 0.0381(11) 0.0104(10) 0.0088(10) 0.0079(11)
C8 0.0490(16) 0.0513(16) 0.0449(15) 0.0112(12) -0.0017(12) 0.0116(13)
C9 0.064(2) 0.069(2) 0.0469(17) 0.0191(15) 0.0034(15) 0.0099(17)
C10 0.0535(18) 0.065(2) 0.066(2) 0.0239(16) 0.0004(15) 0.0012(17)
C11 0.0565(18) 0.0538(18) 0.0612(19) 0.0106(14) -0.0159(15) 0.0025(15)
C12 0.0610(18) 0.0551(17) 0.0437(15) 0.0084(13) -0.0113(13) 0.0115(15)
C13 0.0538(16) 0.0481(15) 0.0418(14) 0.0142(12) -0.0018(12) 0.0135(13)
N14 0.0688(19) 0.069(2) 0.079(2) 0.0100(18) -0.0161(17) -0.0047(16)
O15 0.0786(18) 0.0666(17) 0.105(2) 0.0162(16) -0.0268(16) -0.0222(15)
O16 0.127(3) 0.076(2) 0.093(2) -0.0188(18) -0.003(2) -0.0211(18)
N17 0.069(2) 0.0373(11) 0.081(2) -0.0080(9) -0.0160(19) 0.0347(11)
C18 0.085(2) 0.0358(14) 0.075(2) -0.0020(14) -0.0143(17) 0.0368(15)
C19 0.097(3) 0.0408(17) 0.097(3) 0.0074(17) -0.012(2) 0.0398(19)
C20 0.102(3) 0.054(2) 0.065(2) 0.0208(16) -0.0175(19) 0.035(2)
C21 0.171(5) 0.077(3) 0.081(3) 0.036(2) -0.001(3) 0.048(3)
C22 0.073(2) 0.0433(16) 0.104(3) -0.0194(18) -0.0261(19) 0.0363(16)
C23 0.075(3) 0.066(2) 0.187(5) -0.043(3) -0.055(3) 0.037(2)
C24 0.097(4) 0.132(6) 0.359(12) -0.090(7) -0.110(6) 0.050(5)

loop_
_atom_type_symbol
_atom_type_description
_atom_type_scat_dispersion_real
_atom_type_scat_dispersion_imag
_atom_type_scat_source
C C 0.0033 0.0016 'International Tables Vol C Tables 4.2.6.8 and 6.1.1.4'
H H 0.0000 0.0000 'International Tables Vol C Tables 4.2.6.8 and 6.1.1.4'
N N 0.0061 0.0033 'International Tables Vol C Tables 4.2.6.8 and 6.1.1.4'
O O 0.0106 0.0060 'International Tables Vol C Tables 4.2.6.8 and 6.1.1.4'
S S 0.1246 0.1234 'International Tables Vol C Tables 4.2.6.8 and 6.1.1.4'

loop_
_geom_angle_atom_site_label_1
_geom_angle_atom_site_label_2
_geom_angle_atom_site_label_3
_geom_angle
_geom_angle_site_symmetry_1
_geom_angle_site_symmetry_3
O1S S1 O1S 110.23(7) 3_675 2_765
O1S S1 O1S 110.23(7) 3_675 .
O1S S1 O1S 110.22(7) 2_765 .
O1S S1 O1S 110.23(7) 3_675 1
O1S S1 O1S 110.22(7) 2_765 1
O1S S1 O1S 0.0(2) . 1
O1S S1 O2S 108.71(7) 3_675 1
O1S S1 O2S 108.71(7) 2_765 1
O1S S1 O2S 108.71(7) . 1
O1S S1 O2S 108.71(7) 1 1
O1S S1 O2S 108.71(7) 3_675 .
O1S S1 O2S 108.71(7) 2_765 .
O1S S1 O2S 108.71(7) . .
O1S S1 O2S 108.71(7) 1 .
C2 N1 C2 111.63(15) 3_675 2_765
C2 N1 C2 111.63(15) 3_675 .
C2 N1 C2 111.63(15) 2_765 .
N1 C2 C3 110.9(2) . .
N1 C2 H2A 109.5 . .
C3 C2 H2A 109.5 . .
N1 C2 H2B 109.5 . .
C3 C2 H2B 109.5 . .
H2A C2 H2B 108.0 . .
N4 C3 C2 111.8(3) . .
N4 C3 H3A 109.3 . .
C2 C3 H3A 109.3 . .
N4 C3 H3B 109.3 . .
C2 C3 H3B 109.3 . .
H3A C3 H3B 107.9 . .
C5 N4 C3 121.9(2) . .
C5 N4 H4 119.1 . .
C3 N4 H4 119.1 . .
O6 C5 N4 123.5(3) . .
O6 C5 N7 122.4(3) . .
N4 C5 N7 114.1(2) . .
C5 N7 C8 127.1(2) . .
C5 N7 H7 116.4 . .
C8 N7 H7 116.4 . .
C9 C8 N7 124.6(3) . .
C9 C8 C13 118.3(3) . .
N7 C8 C13 117.0(2) . .
C10 C9 C8 121.1(3) . .
C10 C9 H9 119.4 . .
C8 C9 H9 119.4 . .
C9 C10 C11 119.1(3) . .
C9 C10 H10 120.5 . .
C11 C10 H10 120.5 . .
C10 C11 C12 121.2(3) . .
C10 C11 N14 119.4(3) . .
C12 C11 N14 119.4(3) . .
C13 C12 C11 119.3(3) . .
C13 C12 H12 120.3 . .
C11 C12 H12 120.3 . .
C12 C13 C8 120.9(3) . .
C12 C13 H13 119.6 . .
C8 C13 H13 119.6 . .
O16 N14 O15 122.6(4) . .
O16 N14 C11 118.9(3) . .
O15 N14 C11 118.4(4) . .
C22 N17 C22 105.4(3) . 6_765
C22 N17 C18 112.2(2) . .
C22 N17 C18 110.4(2) 6_765 .
C22 N17 C18 110.4(2) . 6_765
C22 N17 C18 112.2(2) 6_765 6_765
C18 N17 C18 106.4(3) . 6_765
C19 C18 N17 114.6(2) . .
C19 C18 H18A 108.6 . .
N17 C18 H18A 108.6 . .
C19 C18 H18B 108.6 . .
N17 C18 H18B 108.6 . .
H18A C18 H18B 107.6 . .
C18 C19 C20 109.8(3) . .
C18 C19 H19A 109.7 . .
C20 C19 H19A 109.7 . .
C18 C19 H19B 109.7 . .
C20 C19 H19B 109.7 . .
H19A C19 H19B 108.2 . .
C21 C20 C19 111.7(3) . .
C21 C20 H20A 109.3 . .
C19 C20 H20A 109.3 . .
C21 C20 H20B 109.3 . .
C19 C20 H20B 109.3 . .
H20A C20 H20B 107.9 . .
C20 C21 H21A 109.5 . .
C20 C21 H21B 109.5 . .
H21A C21 H21B 109.5 . .
C20 C21 H21C 109.5 . .
H21A C21 H21C 109.5 . .
H21B C21 H21C 109.5 . .
C23 C22 N17 116.2(3) . .
C23 C22 H13A 108.2 . .
N17 C22 H13A 108.2 . .
C23 C22 H13B 108.2 . .
N17 C22 H13B 108.2 . .
H13A C22 H13B 107.4 . .
C22 C23 C24 108.9(4) . .
C22 C23 H23A 109.9 . .
C24 C23 H23A 109.9 . .
C22 C23 H23B 109.9 . .
C24 C23 H23B 109.9 . .
H23A C23 H23B 108.3 . .
C25B C24 C23 102.3(10) . .
C25B C24 C25A 127.6(14) . .
C23 C24 C25A 111.3(10) . .
C25B C24 H24A 18.8 . .
C23 C24 H24A 109.4 . .
C25A C24 H24A 109.4 . .
C25B C24 H24B 95.1 . .
C23 C24 H24B 109.4 . .
C25A C24 H24B 109.4 . .
H24A C24 H24B 108.0 . .
C24 C25A H25A 109.5 . .
C24 C25A H25B 109.5 . .
C24 C25A H25C 109.5 . .
C25C C25B C24 121(2) . .

loop_
_geom_bond_atom_site_label_1
_geom_bond_atom_site_label_2
_geom_bond_distance
_geom_bond_site_symmetry_2
S1 O1S 1.4730(18) 3_675
S1 O1S 1.4730(18) 2_765
S1 O1S 1.4730(18) .
S1 O1S 1.4730(18) 1
S1 O2S 1.483(3) 1
S1 O2S 1.483(3) .
O3W H3W 0.72(3) .
N1 C2 1.458(3) 3_675
N1 C2 1.458(3) 2_765
N1 C2 1.458(3) .
C2 C3 1.534(4) .
C2 H2A 0.9900 .
C2 H2B 0.9900 .
C3 N4 1.442(4) .
C3 H3A 0.9900 .
C3 H3B 0.9900 .
N4 C5 1.344(4) .
N4 H4 0.8800 .
C5 O6 1.229(4) .
C5 N7 1.378(4) .
N7 C8 1.397(4) .
N7 H7 0.8800 .
C8 C9 1.395(4) .
C8 C13 1.399(4) .
C9 C10 1.368(5) .
C9 H9 0.9500 .
C10 C11 1.375(5) .
C10 H10 0.9500 .
C11 C12 1.387(4) .
C11 N14 1.463(5) .
C12 C13 1.360(4) .
C12 H12 0.9500 .
C13 H13 0.9500 .
N14 O16 1.179(4) .
N14 O15 1.224(4) .
N17 C22 1.513(4) .
N17 C22 1.513(4) 6_765
N17 C18 1.516(4) .
N17 C18 1.516(4) 6_765
C18 C19 1.513(5) .
C18 H18A 0.9900 .
C18 H18B 0.9900 .
C19 C20 1.529(6) .
C19 H19A 0.9900 .
C19 H19B 0.9900 .
C20 C21 1.511(6) .
C20 H20A 0.9900 .
C20 H20B 0.9900 .
C21 H21A 0.9800 .
C21 H21B 0.9800 .
C21 H21C 0.9800 .
C22 C23 1.510(5) .
C22 H13A 0.9900 .
C22 H13B 0.9900 .
C23 C24 1.572(8) .
C23 H23A 0.9900 .
C23 H23B 0.9900 .
C24 C25B 1.569(8) .
C24 C25A 1.592(8) .
C24 H24A 0.9900 .
C24 H24B 0.9900 .
C25A H25A 0.9800 .
C25A H25B 0.9800 .
C25A H25C 0.9800 .
C25B C25C 1.40(3) .

loop_
_geom_hbond_atom_site_label_D
_geom_hbond_atom_site_label_H
_geom_hbond_atom_site_label_A
_geom_hbond_distance_DH
_geom_hbond_distance_HA
_geom_hbond_distance_DA
_geom_hbond_angle_DHA
_geom_hbond_site_symmetry_A
O3W H3W O1S 0.72(3) 2.06(3) 2.773(3) 168(4) 1
N4 H4 O2S 0.88 2.01 2.870(3) 165.3 1
N7 H7 O1S 0.88 2.03 2.901(3) 170.0 1
C10 H10 O6 0.95 2.51 3.161(5) 126.1 11_565
C13 H13 O1S 0.95 2.58 3.353(4) 138.3 1
C13 H13 O3W 0.95 2.45 3.335(4) 154.9 1
C19 H19A O15 0.99 2.55 3.307(4) 132.9 3_665

_cod_duplicate_entry 4327246
